data_4305359
loop_
_publ_author_name
'Clinton L. Lund'
'J\"org A. Schachner'
'Ian J. Burgess'
'J. Wilson Quail'
'Gabriele Schatte'

_publ_contact_author_address
; Department of Chemistry
  University of Saskatchewan
  Saskatoon, Saskatchewan S7N 5C9
  Canada
;
_publ_contact_author_email jens.mueller@usask.ca
_publ_contact_author_fax '001 306 966 4730'
_publ_contact_author_name 'Dr Jens Mueller'
_publ_contact_author_phone '001 306 966 2466'
_publ_section_title
;
Synthesis and Characterization of Aluminum- and Gallium-Bridged
[1.1]Chromarenophanes and [1.1]Molybdarenophanes
;
_journal_name_full 'Inorganic Chemistry'
_journal_page_first 5992
_journal_page_last 6000
_journal_paper_doi 10.1021/ic800336f
_journal_volume 47
_journal_year 2008
_chemical_formula_moiety 'C50 H60 Al2 Cr2 N2, 2(C6 H6)'
_chemical_formula_sum 'C62 H72 Al2 Cr2 N2'
_chemical_formula_weight 1003.18
_chemical_name_systematic
; 
 ? 
;
_space_group_IT_number 14
_symmetry_cell_setting monoclinic
_symmetry_space_group_name_Hall '-P 2ybc'
_symmetry_space_group_name_H-M 'P 1 21/c 1'
_atom_sites_solution_hydrogens geom
_atom_sites_solution_primary direct
_atom_sites_solution_secondary difmap
_cell_angle_alpha 90.00
_cell_angle_beta 100.756(5)
_cell_angle_gamma 90.00
_cell_formula_units_Z 2
_cell_length_a 10.9626(9)
_cell_length_b 19.3350(18)
_cell_length_c 12.4626(9)
_cell_measurement_reflns_used 4453
_cell_measurement_temperature 173(2)
_cell_measurement_theta_max 25.028
_cell_measurement_theta_min 0.998
_cell_volume 2595.2(4)
_computing_cell_refinement 'HKL Scalepack (Otwinowski & Minor 1997)'
_computing_data_collection 'Collect (Nonius BV, 1998)'
_computing_data_reduction 'HKL Denzo and Scalepack (Otwinowski & Minor 1997)'
_computing_molecular_graphics 'Ortep-3 for Windows (Farrugia, 1997)'
_computing_publication_material 'SHELXL-97 (Sheldrick, 1997)'
_computing_structure_refinement 'SHELXL-97 (Sheldrick, 1997)'
_computing_structure_solution 'SIR97 (Altomare et al., 1997)'
_diffrn_ambient_temperature 173(2)
_diffrn_detector_area_resol_mean 9
_diffrn_measured_fraction_theta_full 0.996
_diffrn_measured_fraction_theta_max 0.996
_diffrn_measurement_device 'Nonius KappaCCD'
_diffrn_measurement_method '\f scans and \w scans with \k offsets'
_diffrn_radiation_monochromator 'horizonally mounted graphite crystal'
_diffrn_radiation_source 'fine-focus sealed tube'
_diffrn_radiation_type MoK\a
_diffrn_radiation_wavelength 0.71070
_diffrn_reflns_av_R_equivalents 0.0979
_diffrn_reflns_av_sigmaI/netI 0.1174
_diffrn_reflns_limit_h_max 13
_diffrn_reflns_limit_h_min -13
_diffrn_reflns_limit_k_max 22
_diffrn_reflns_limit_k_min -22
_diffrn_reflns_limit_l_max 14
_diffrn_reflns_limit_l_min -14
_diffrn_reflns_number 8155
_diffrn_reflns_theta_full 25.01
_diffrn_reflns_theta_max 25.01
_diffrn_reflns_theta_min 3.46
_diffrn_standards_decay_% 0
_diffrn_standards_interval_count 0
_diffrn_standards_interval_time 0
_diffrn_standards_number 0
_exptl_absorpt_coefficient_mu 0.494
_exptl_absorpt_correction_type none
_exptl_crystal_colour orange
_exptl_crystal_density_diffrn 1.284
_exptl_crystal_density_method 'not measured'
_exptl_crystal_description chip
_exptl_crystal_F_000 1064
_exptl_crystal_size_max 0.12
_exptl_crystal_size_mid 0.10
_exptl_crystal_size_min 0.10
_refine_diff_density_max 0.278
_refine_diff_density_min -0.304
_refine_diff_density_rms 0.068
_refine_ls_extinction_method none
_refine_ls_goodness_of_fit_ref 1.032
_refine_ls_hydrogen_treatment constr
_refine_ls_matrix_type full
_refine_ls_number_parameters 294
_refine_ls_number_reflns 4567
_refine_ls_number_restraints 0
_refine_ls_restrained_S_all 1.032
_refine_ls_R_factor_all 0.1317
_refine_ls_R_factor_gt 0.0653
_refine_ls_shift/su_max 0.001
_refine_ls_shift/su_mean 0.000
_refine_ls_structure_factor_coef Fsqd
_refine_ls_weighting_details 'calc w=1/[\s^2^(Fo^2^)+(0.0420P)^2^+1.6999P] where P=(Fo^2^+2Fc^2^)/3'
_refine_ls_weighting_scheme calc
_refine_ls_wR_factor_gt 0.1212
_refine_ls_wR_factor_ref 0.1452
_reflns_number_gt 2686
_reflns_number_total 4567
_reflns_threshold_expression >2\s(I)
_cod_data_source_file ic800336f-file002_3.cif
_cod_data_source_block 4a
_cod_original_sg_symbol_H-M 'P 21/c'
_cod_database_code 4305359

loop_
_symmetry_equiv_pos_as_xyz
'x, y, z'
'-x, y+1/2, -z+1/2'
'-x, -y, -z'
'x, -y-1/2, z-1/2'

loop_
_atom_site_label
_atom_site_type_symbol
_atom_site_fract_x
_atom_site_fract_y
_atom_site_fract_z
_atom_site_U_iso_or_equiv
_atom_site_adp_type
_atom_site_occupancy
_atom_site_symmetry_multiplicity
_atom_site_calc_flag
_atom_site_refinement_flags
_atom_site_disorder_assembly
_atom_site_disorder_group
Cr1 Cr 0.25019(7) 1.02437(4) 0.86020(6) 0.0345(2) Uani 1 1 d . . .
Al1 Al 0.52524(13) 0.89848(7) 0.90313(11) 0.0304(3) Uani 1 1 d . . .
N1 N 0.5301(4) 0.79467(19) 0.8577(3) 0.0378(10) Uani 1 1 d . . .
C1 C 0.3496(4) 0.9251(2) 0.8890(3) 0.0308(10) Uani 1 1 d . . .
C2 C 0.2689(4) 0.9272(2) 0.7837(4) 0.0369(11) Uani 1 1 d . . .
H2 H 0.3028 0.9168 0.7207 0.044 Uiso 1 1 calc R . .
C3 C 0.1419(4) 0.9440(2) 0.7700(4) 0.0386(12) Uani 1 1 d . . .
H3 H 0.0917 0.9432 0.6991 0.046 Uiso 1 1 calc R . .
C4 C 0.0889(5) 0.9620(3) 0.8604(4) 0.0435(13) Uani 1 1 d . . .
H4 H 0.0038 0.9745 0.8509 0.052 Uiso 1 1 calc R . .
C5 C 0.1629(5) 0.9614(3) 0.9642(4) 0.0459(13) Uani 1 1 d . . .
H5 H 0.1282 0.9735 1.0261 0.055 Uiso 1 1 calc R . .
C6 C 0.2896(4) 0.9428(2) 0.9775(3) 0.0349(11) Uani 1 1 d . . .
H6 H 0.3375 0.9421 1.0493 0.042 Uiso 1 1 calc R . .
C7 C 0.3662(4) 1.1040(2) 0.9511(4) 0.0362(11) Uani 1 1 d . . .
C8 C 0.4014(5) 1.0914(2) 0.8486(4) 0.0372(11) Uani 1 1 d . . .
H8 H 0.4866 1.0829 0.8481 0.045 Uiso 1 1 calc R . .
C9 C 0.3184(5) 1.0908(3) 0.7481(4) 0.0480(14) Uani 1 1 d . . .
H9 H 0.3471 1.0808 0.6825 0.058 Uiso 1 1 calc R . .
C10 C 0.1928(6) 1.1053(3) 0.7460(5) 0.0551(15) Uani 1 1 d . . .
H10 H 0.1355 1.1050 0.6787 0.066 Uiso 1 1 calc R . .
C11 C 0.1519(5) 1.1202(3) 0.8435(5) 0.0511(14) Uani 1 1 d . . .
H11 H 0.0671 1.1310 0.8419 0.061 Uiso 1 1 calc R . .
C12 C 0.2362(5) 1.1192(3) 0.9440(4) 0.0468(13) Uani 1 1 d . . .
H12 H 0.2063 1.1289 1.0092 0.056 Uiso 1 1 calc R . .
C13 C 0.6151(4) 0.9159(2) 0.7812(3) 0.0287(10) Uani 1 1 d . . .
C14 C 0.6410(4) 0.9763(2) 0.7280(3) 0.0314(10) Uani 1 1 d . . .
H14 H 0.6067 1.0186 0.7472 0.038 Uiso 1 1 calc R . .
C15 C 0.7147(4) 0.9775(2) 0.6478(3) 0.0303(10) Uani 1 1 d . . .
C16 C 0.7599(4) 0.9143(3) 0.6185(4) 0.0401(12) Uani 1 1 d . . .
H16 H 0.8089 0.9131 0.5631 0.048 Uiso 1 1 calc R . .
C17 C 0.7350(4) 0.8533(2) 0.6684(4) 0.0405(12) Uani 1 1 d . . .
H17 H 0.7662 0.8108 0.6467 0.049 Uiso 1 1 calc R . .
C18 C 0.6654(4) 0.8541(2) 0.7491(4) 0.0319(11) Uani 1 1 d . . .
C19 C 0.6465(4) 0.7891(2) 0.8125(4) 0.0365(11) Uani 1 1 d . . .
H19A H 0.6415 0.7484 0.7637 0.044 Uiso 1 1 calc R . .
H19B H 0.7182 0.7826 0.8730 0.044 Uiso 1 1 calc R . .
C20 C 0.7422(4) 1.0462(2) 0.5965(4) 0.0353(11) Uani 1 1 d . . .
C21 C 0.7870(6) 1.1001(3) 0.6860(4) 0.0669(18) Uani 1 1 d . . .
H21A H 0.7218 1.1080 0.7287 0.100 Uiso 1 1 calc R . .
H21B H 0.8059 1.1436 0.6522 0.100 Uiso 1 1 calc R . .
H21C H 0.8620 1.0830 0.7342 0.100 Uiso 1 1 calc R . .
C22 C 0.8434(5) 1.0393(3) 0.5265(4) 0.0552(15) Uani 1 1 d . . .
H22A H 0.9208 1.0234 0.5725 0.083 Uiso 1 1 calc R . .
H22B H 0.8570 1.0843 0.4946 0.083 Uiso 1 1 calc R . .
H22C H 0.8167 1.0056 0.4680 0.083 Uiso 1 1 calc R . .
C23 C 0.6244(5) 1.0725(3) 0.5225(4) 0.0543(14) Uani 1 1 d . . .
H23A H 0.5948 1.0378 0.4664 0.082 Uiso 1 1 calc R . .
H23B H 0.6425 1.1157 0.4875 0.082 Uiso 1 1 calc R . .
H23C H 0.5602 1.0808 0.5662 0.082 Uiso 1 1 calc R . .
C24 C 0.5326(5) 0.7451(3) 0.9493(4) 0.0552(15) Uani 1 1 d . . .
H24A H 0.4528 0.7466 0.9741 0.083 Uiso 1 1 calc R . .
H24B H 0.5994 0.7578 1.0099 0.083 Uiso 1 1 calc R . .
H24C H 0.5470 0.6982 0.9244 0.083 Uiso 1 1 calc R . .
C25 C 0.4235(3) 0.77771(12) 0.7702(3) 0.0517(14) Uani 1 1 d . . .
H25A H 0.4249 0.8077 0.7070 0.078 Uiso 1 1 calc R . .
H25B H 0.3460 0.7850 0.7970 0.078 Uiso 1 1 calc R . .
H25C H 0.4291 0.7292 0.7487 0.078 Uiso 1 1 calc R . .
C31 C 0.9853(2) 0.29024(12) 0.90727(19) 0.0468(13) Uani 1 1 d R . .
H31 H 1.0155 0.3162 0.8530 0.056 Uiso 1 1 calc R . .
C32 C 1.0517(2) 0.28888(11) 1.01378(19) 0.0485(13) Uani 1 1 d R . .
H32 H 1.1273 0.3139 1.0323 0.058 Uiso 1 1 calc R . .
C33 C 1.0075(2) 0.25094(11) 1.09321(19) 0.0493(13) Uani 1 1 d R . .
H33 H 1.0529 0.2500 1.1660 0.059 Uiso 1 1 calc R . .
C34 C 0.8969(2) 0.21435(11) 1.06614(19) 0.0541(15) Uani 1 1 d R . .
H34 H 0.8667 0.1884 1.1204 0.065 Uiso 1 1 calc R . .
C35 C 0.8305(2) 0.21572(11) 0.95963(19) 0.0688(18) Uani 1 1 d R . .
H35 H 0.7549 0.1907 0.9411 0.083 Uiso 1 1 calc R . .
C36 C 0.8747(2) 0.25366(11) 0.88019(19) 0.0649(17) Uani 1 1 d R . .
H36 H 0.8293 0.2546 0.8074 0.078 Uiso 1 1 calc R . .

loop_
_atom_site_aniso_label
_atom_site_aniso_U_11
_atom_site_aniso_U_22
_atom_site_aniso_U_33
_atom_site_aniso_U_23
_atom_site_aniso_U_13
_atom_site_aniso_U_12
Cr1 0.0396(5) 0.0334(4) 0.0300(4) 0.0009(3) 0.0055(3) 0.0065(4)
Al1 0.0352(8) 0.0266(7) 0.0307(7) 0.0011(6) 0.0094(6) 0.0012(6)
N1 0.046(2) 0.030(2) 0.040(2) 0.0026(17) 0.015(2) -0.0008(19)
C1 0.032(3) 0.027(2) 0.035(3) 0.0011(19) 0.009(2) 0.002(2)
C2 0.048(3) 0.035(3) 0.029(2) 0.000(2) 0.012(2) 0.000(2)
C3 0.038(3) 0.040(3) 0.037(3) 0.005(2) 0.004(2) 0.000(2)
C4 0.032(3) 0.053(4) 0.047(3) 0.005(2) 0.015(2) 0.007(2)
C5 0.046(3) 0.053(4) 0.045(3) 0.006(2) 0.023(3) 0.014(3)
C6 0.041(3) 0.038(3) 0.027(2) 0.007(2) 0.012(2) 0.007(2)
C7 0.048(3) 0.027(3) 0.033(3) 0.001(2) 0.006(2) 0.006(2)
C8 0.050(3) 0.029(3) 0.032(3) 0.006(2) 0.005(2) -0.001(2)
C9 0.066(4) 0.041(3) 0.033(3) 0.006(2) 0.000(3) -0.011(3)
C10 0.069(4) 0.030(3) 0.054(4) 0.007(2) -0.021(3) 0.005(3)
C11 0.044(3) 0.037(3) 0.064(4) -0.007(3) -0.010(3) 0.015(3)
C12 0.043(3) 0.043(3) 0.051(3) -0.016(2) 0.000(3) 0.014(3)
C13 0.024(2) 0.030(3) 0.031(2) 0.0012(19) 0.0043(19) 0.000(2)
C14 0.033(3) 0.029(2) 0.033(2) -0.004(2) 0.008(2) 0.003(2)
C15 0.029(2) 0.031(3) 0.030(2) -0.003(2) 0.005(2) -0.003(2)
C16 0.038(3) 0.049(3) 0.035(3) -0.005(2) 0.014(2) 0.004(3)
C17 0.046(3) 0.027(3) 0.052(3) -0.011(2) 0.017(3) 0.001(2)
C18 0.036(3) 0.027(3) 0.035(3) -0.004(2) 0.011(2) 0.005(2)
C19 0.040(3) 0.028(3) 0.042(3) -0.004(2) 0.010(2) 0.005(2)
C20 0.036(3) 0.040(3) 0.032(2) 0.000(2) 0.012(2) -0.003(2)
C21 0.102(5) 0.052(4) 0.051(4) -0.007(3) 0.025(3) -0.033(4)
C22 0.060(4) 0.055(4) 0.058(3) 0.012(3) 0.027(3) 0.000(3)
C23 0.049(3) 0.052(4) 0.061(4) 0.019(3) 0.007(3) 0.001(3)
C24 0.081(4) 0.035(3) 0.056(3) 0.010(3) 0.029(3) 0.002(3)
C25 0.047(3) 0.041(3) 0.064(4) -0.015(3) 0.003(3) -0.007(3)
C31 0.048(3) 0.050(3) 0.044(3) 0.010(3) 0.011(3) 0.007(3)
C32 0.041(3) 0.047(3) 0.059(4) -0.006(3) 0.013(3) -0.006(3)
C33 0.054(3) 0.053(3) 0.042(3) 0.002(3) 0.012(3) 0.003(3)
C34 0.067(4) 0.042(3) 0.059(4) 0.004(3) 0.024(3) -0.003(3)
C35 0.056(4) 0.071(5) 0.076(4) 0.001(4) 0.003(3) -0.022(3)
C36 0.048(4) 0.088(5) 0.052(3) 0.011(3) -0.011(3) -0.014(3)

loop_
_atom_type_symbol
_atom_type_description
_atom_type_scat_dispersion_real
_atom_type_scat_dispersion_imag
_atom_type_scat_source
C C 0.0033 0.0016 'International Tables Vol C Tables 4.2.6.8 and 6.1.1.4'
H H 0.0000 0.0000 'International Tables Vol C Tables 4.2.6.8 and 6.1.1.4'
Al Al 0.0645 0.0514 'International Tables Vol C Tables 4.2.6.8 and 6.1.1.4'
Cr Cr 0.3209 0.6236 'International Tables Vol C Tables 4.2.6.8 and 6.1.1.4'
N N 0.0061 0.0033 'International Tables Vol C Tables 4.2.6.8 and 6.1.1.4'

loop_
_geom_angle_atom_site_label_1
_geom_angle_atom_site_label_2
_geom_angle_atom_site_label_3
_geom_angle
_geom_angle_site_symmetry_1
_geom_angle_site_symmetry_3
_geom_angle_publ_flag
C12 Cr1 C10 69.8(2) . . ?
C12 Cr1 C8 68.7(2) . . ?
C10 Cr1 C8 69.1(2) . . ?
C12 Cr1 C5 96.4(2) . . ?
C10 Cr1 C5 135.7(2) . . ?
C8 Cr1 C5 146.34(19) . . ?
C12 Cr1 C9 82.4(2) . . ?
C10 Cr1 C9 38.4(2) . . ?
C8 Cr1 C9 38.43(17) . . ?
C5 Cr1 C9 174.0(2) . . ?
C12 Cr1 C2 177.17(19) . . ?
C10 Cr1 C2 112.9(2) . . ?
C8 Cr1 C2 111.38(18) . . ?
C5 Cr1 C2 81.99(18) . . ?
C9 Cr1 C2 99.39(19) . . ?
C12 Cr1 C11 38.65(19) . . ?
C10 Cr1 C11 38.4(2) . . ?
C8 Cr1 C11 81.4(2) . . ?
C5 Cr1 C11 106.2(2) . . ?
C9 Cr1 C11 69.2(2) . . ?
C2 Cr1 C11 144.06(19) . . ?
C12 Cr1 C6 108.89(19) . . ?
C10 Cr1 C6 174.4(2) . . ?
C8 Cr1 C6 115.76(18) . . ?
C5 Cr1 C6 38.70(17) . . ?
C9 Cr1 C6 147.2(2) . . ?
C2 Cr1 C6 68.42(17) . . ?
C11 Cr1 C6 137.8(2) . . ?
C12 Cr1 C4 110.5(2) . . ?
C10 Cr1 C4 105.9(2) . . ?
C8 Cr1 C4 175.00(19) . . ?
C5 Cr1 C4 38.06(18) . . ?
C9 Cr1 C4 137.0(2) . . ?
C2 Cr1 C4 69.69(19) . . ?
C11 Cr1 C4 95.0(2) . . ?
C6 Cr1 C4 69.23(19) . . ?
C12 Cr1 C3 143.0(2) . . ?
C10 Cr1 C3 96.71(19) . . ?
C8 Cr1 C3 140.17(18) . . ?
C5 Cr1 C3 68.71(19) . . ?
C9 Cr1 C3 108.74(18) . . ?
C2 Cr1 C3 38.48(17) . . ?
C11 Cr1 C3 111.0(2) . . ?
C6 Cr1 C3 81.10(19) . . ?
C4 Cr1 C3 38.27(17) . . ?
C12 Cr1 C7 39.09(18) . . ?
C10 Cr1 C7 84.18(19) . . ?
C8 Cr1 C7 38.55(16) . . ?
C5 Cr1 C7 111.90(19) . . ?
C9 Cr1 C7 70.85(18) . . ?
C2 Cr1 C7 139.48(18) . . ?
C11 Cr1 C7 70.82(19) . . ?
C6 Cr1 C7 98.19(18) . . ?
C4 Cr1 C7 143.21(19) . . ?
C3 Cr1 C7 177.95(19) . . ?
C12 Cr1 C1 138.50(18) . . ?
C10 Cr1 C1 145.5(2) . . ?
C8 Cr1 C1 100.00(18) . . ?
C5 Cr1 C1 70.63(17) . . ?
C9 Cr1 C1 114.1(2) . . ?
C2 Cr1 C1 38.73(16) . . ?
C11 Cr1 C1 176.1(2) . . ?
C6 Cr1 C1 38.35(16) . . ?
C4 Cr1 C1 83.85(18) . . ?
C3 Cr1 C1 70.28(17) . . ?
C7 Cr1 C1 107.97(17) . . ?
C1 Al1 C7 119.96(19) . 3_677 ?
C1 Al1 C13 120.18(18) . . ?
C7 Al1 C13 114.0(2) 3_677 . ?
C1 Al1 N1 107.54(18) . . ?
C7 Al1 N1 100.59(18) 3_677 . ?
C13 Al1 N1 85.09(17) . . ?
C25 N1 C24 108.8(4) . . ?
C25 N1 C19 108.6(4) . . ?
C24 N1 C19 110.5(4) . . ?
C25 N1 Al1 110.9(2) . . ?
C24 N1 Al1 114.1(3) . . ?
C19 N1 Al1 103.8(3) . . ?
C6 C1 C2 113.8(4) . . ?
C6 C1 Al1 125.3(3) . . ?
C2 C1 Al1 120.9(3) . . ?
C6 C1 Cr1 68.4(2) . . ?
C2 C1 Cr1 68.0(2) . . ?
Al1 C1 Cr1 133.5(2) . . ?
C3 C2 C1 122.8(4) . . ?
C3 C2 Cr1 71.1(3) . . ?
C1 C2 Cr1 73.2(3) . . ?
C3 C2 H2 118.6 . . ?
C1 C2 H2 118.6 . . ?
Cr1 C2 H2 129.8 . . ?
C4 C3 C2 120.5(4) . . ?
C4 C3 Cr1 70.8(3) . . ?
C2 C3 Cr1 70.4(3) . . ?
C4 C3 H3 119.8 . . ?
C2 C3 H3 119.8 . . ?
Cr1 C3 H3 132.0 . . ?
C5 C4 C3 119.2(4) . . ?
C5 C4 Cr1 70.6(3) . . ?
C3 C4 Cr1 70.9(3) . . ?
C5 C4 H4 120.4 . . ?
C3 C4 H4 120.4 . . ?
Cr1 C4 H4 130.5 . . ?
C4 C5 C6 119.9(4) . . ?
C4 C5 Cr1 71.3(3) . . ?
C6 C5 Cr1 70.9(3) . . ?
C4 C5 H5 120.0 . . ?
C6 C5 H5 120.0 . . ?
Cr1 C5 H5 130.3 . . ?
C5 C6 C1 123.7(4) . . ?
C5 C6 Cr1 70.4(3) . . ?
C1 C6 Cr1 73.3(2) . . ?
C5 C6 H6 118.1 . . ?
C1 C6 H6 118.1 . . ?
Cr1 C6 H6 131.4 . . ?
C8 C7 C12 114.2(4) . . ?
C8 C7 Al1 127.1(4) . 3_677 ?
C12 C7 Al1 118.7(3) . 3_677 ?
C8 C7 Cr1 69.0(3) . . ?
C12 C7 Cr1 68.7(3) . . ?
Al1 C7 Cr1 130.8(2) 3_677 . ?
C9 C8 C7 124.3(5) . . ?
C9 C8 Cr1 70.9(3) . . ?
C7 C8 Cr1 72.4(3) . . ?
C9 C8 H8 117.9 . . ?
C7 C8 H8 117.9 . . ?
Cr1 C8 H8 132.3 . . ?
C10 C9 C8 119.1(5) . . ?
C10 C9 Cr1 70.7(3) . . ?
C8 C9 Cr1 70.7(3) . . ?
C10 C9 H9 120.5 . . ?
C8 C9 H9 120.5 . . ?
Cr1 C9 H9 130.8 . . ?
C11 C10 C9 119.8(5) . . ?
C11 C10 Cr1 71.0(3) . . ?
C9 C10 Cr1 71.0(3) . . ?
C11 C10 H10 120.1 . . ?
C9 C10 H10 120.1 . . ?
Cr1 C10 H10 130.6 . . ?
C10 C11 C12 120.3(5) . . ?
C10 C11 Cr1 70.7(3) . . ?
C12 C11 Cr1 70.5(3) . . ?
C10 C11 H11 119.9 . . ?
C12 C11 H11 119.9 . . ?
Cr1 C11 H11 131.9 . . ?
C11 C12 C7 122.2(5) . . ?
C11 C12 Cr1 70.8(3) . . ?
C7 C12 Cr1 72.2(3) . . ?
C11 C12 H12 118.9 . . ?
C7 C12 H12 118.9 . . ?
Cr1 C12 H12 131.0 . . ?
C14 C13 C18 116.8(4) . . ?
C14 C13 Al1 132.7(3) . . ?
C18 C13 Al1 110.5(3) . . ?
C15 C14 C13 123.3(4) . . ?
C15 C14 H14 118.3 . . ?
C13 C14 H14 118.3 . . ?
C16 C15 C14 117.0(4) . . ?
C16 C15 C20 123.0(4) . . ?
C14 C15 C20 120.0(4) . . ?
C17 C16 C15 121.3(4) . . ?
C17 C16 H16 119.3 . . ?
C15 C16 H16 119.3 . . ?
C18 C17 C16 120.3(4) . . ?
C18 C17 H17 119.8 . . ?
C16 C17 H17 119.8 . . ?
C17 C18 C13 121.3(4) . . ?
C17 C18 C19 121.4(4) . . ?
C13 C18 C19 117.2(4) . . ?
N1 C19 C18 110.3(4) . . ?
N1 C19 H19A 109.6 . . ?
C18 C19 H19A 109.6 . . ?
N1 C19 H19B 109.6 . . ?
C18 C19 H19B 109.6 . . ?
H19A C19 H19B 108.1 . . ?
C23 C20 C15 109.3(4) . . ?
C23 C20 C21 109.4(5) . . ?
C15 C20 C21 110.2(4) . . ?
C23 C20 C22 107.7(4) . . ?
C15 C20 C22 112.4(4) . . ?
C21 C20 C22 107.7(4) . . ?
C20 C21 H21A 109.5 . . ?
C20 C21 H21B 109.5 . . ?
H21A C21 H21B 109.5 . . ?
C20 C21 H21C 109.5 . . ?
H21A C21 H21C 109.5 . . ?
H21B C21 H21C 109.5 . . ?
C20 C22 H22A 109.5 . . ?
C20 C22 H22B 109.5 . . ?
H22A C22 H22B 109.5 . . ?
C20 C22 H22C 109.5 . . ?
H22A C22 H22C 109.5 . . ?
H22B C22 H22C 109.5 . . ?
C20 C23 H23A 109.5 . . ?
C20 C23 H23B 109.5 . . ?
H23A C23 H23B 109.5 . . ?
C20 C23 H23C 109.5 . . ?
H23A C23 H23C 109.5 . . ?
H23B C23 H23C 109.5 . . ?
N1 C24 H24A 109.5 . . ?
N1 C24 H24B 109.5 . . ?
H24A C24 H24B 109.5 . . ?
N1 C24 H24C 109.5 . . ?
H24A C24 H24C 109.5 . . ?
H24B C24 H24C 109.5 . . ?
N1 C25 H25A 109.5 . . ?
N1 C25 H25B 109.5 . . ?
H25A C25 H25B 109.5 . . ?
N1 C25 H25C 109.5 . . ?
H25A C25 H25C 109.5 . . ?
H25B C25 H25C 109.5 . . ?
C32 C31 C36 120.0 . . ?
C32 C31 H31 120.0 . . ?
C36 C31 H31 120.0 . . ?
C33 C32 C31 120.0 . . ?
C33 C32 H32 120.0 . . ?
C31 C32 H32 120.0 . . ?
C32 C33 C34 120.0 . . ?
C32 C33 H33 120.0 . . ?
C34 C33 H33 120.0 . . ?
C33 C34 C35 120.0 . . ?
C33 C34 H34 120.0 . . ?
C35 C34 H34 120.0 . . ?
C36 C35 C34 120.0 . . ?
C36 C35 H35 120.0 . . ?
C34 C35 H35 120.0 . . ?
C35 C36 C31 120.0 . . ?
C35 C36 H36 120.0 . . ?
C31 C36 H36 120.0 . . ?

loop_
_geom_bond_atom_site_label_1
_geom_bond_atom_site_label_2
_geom_bond_distance
_geom_bond_site_symmetry_2
_geom_bond_publ_flag
Cr1 C12 2.130(5) . ?
Cr1 C10 2.130(5) . ?
Cr1 C8 2.131(5) . ?
Cr1 C5 2.131(5) . ?
Cr1 C9 2.134(5) . ?
Cr1 C2 2.134(5) . ?
Cr1 C11 2.134(5) . ?
Cr1 C6 2.139(4) . ?
Cr1 C4 2.140(5) . ?
Cr1 C3 2.142(5) . ?
Cr1 C7 2.176(5) . ?
Cr1 C1 2.203(4) . ?
Al1 C1 1.969(5) . ?
Al1 C7 1.978(5) 3_677 ?
Al1 C13 1.988(4) . ?
Al1 N1 2.089(4) . ?
N1 C25 1.479(4) . ?
N1 C24 1.487(6) . ?
N1 C19 1.492(5) . ?
C1 C6 1.427(6) . ?
C1 C2 1.440(6) . ?
C2 C3 1.409(6) . ?
C2 H2 0.9500 . ?
C3 C4 1.404(6) . ?
C3 H3 0.9500 . ?
C4 C5 1.393(7) . ?
C4 H4 0.9500 . ?
C5 C6 1.415(6) . ?
C5 H5 0.9500 . ?
C6 H6 0.9500 . ?
C7 C8 1.422(6) . ?
C7 C12 1.441(7) . ?
C7 Al1 1.978(5) 3_677 ?
C8 C9 1.403(6) . ?
C8 H8 0.9500 . ?
C9 C10 1.401(7) . ?
C9 H9 0.9500 . ?
C10 C11 1.401(7) . ?
C10 H10 0.9500 . ?
C11 C12 1.411(7) . ?
C11 H11 0.9500 . ?
C12 H12 0.9500 . ?
C13 C14 1.398(6) . ?
C13 C18 1.406(6) . ?
C14 C15 1.397(5) . ?
C14 H14 0.9500 . ?
C15 C16 1.393(6) . ?
C15 C20 1.528(6) . ?
C16 C17 1.384(7) . ?
C16 H16 0.9500 . ?
C17 C18 1.371(6) . ?
C17 H17 0.9500 . ?
C18 C19 1.518(6) . ?
C19 H19A 0.9900 . ?
C19 H19B 0.9900 . ?
C20 C23 1.527(7) . ?
C20 C21 1.538(7) . ?
C20 C22 1.539(6) . ?
C21 H21A 0.9800 . ?
C21 H21B 0.9800 . ?
C21 H21C 0.9800 . ?
C22 H22A 0.9800 . ?
C22 H22B 0.9800 . ?
C22 H22C 0.9800 . ?
C23 H23A 0.9800 . ?
C23 H23B 0.9800 . ?
C23 H23C 0.9800 . ?
C24 H24A 0.9800 . ?
C24 H24B 0.9800 . ?
C24 H24C 0.9800 . ?
C25 H25A 0.9800 . ?
C25 H25B 0.9800 . ?
C25 H25C 0.9800 . ?
C31 C32 1.3900 . ?
C31 C36 1.3900 . ?
C31 H31 0.9500 . ?
C32 C33 1.3900 . ?
C32 H32 0.9500 . ?
C33 C34 1.3900 . ?
C33 H33 0.9500 . ?
C34 C35 1.3900 . ?
C34 H34 0.9500 . ?
C35 C36 1.3900 . ?
C35 H35 0.9500 . ?
C36 H36 0.9500 . ?

loop_
_geom_torsion_atom_site_label_1
_geom_torsion_atom_site_label_2
_geom_torsion_atom_site_label_3
_geom_torsion_atom_site_label_4
_geom_torsion
_geom_torsion_site_symmetry_1
_geom_torsion_site_symmetry_2
_geom_torsion_site_symmetry_3
_geom_torsion_site_symmetry_4
_geom_torsion_publ_flag
C1 Al1 N1 C25 33.8(3) . . . . ?
C7 Al1 N1 C25 160.1(3) 3_677 . . . ?
C13 Al1 N1 C25 -86.3(3) . . . . ?
C1 Al1 N1 C24 -89.4(4) . . . . ?
C7 Al1 N1 C24 36.9(4) 3_677 . . . ?
C13 Al1 N1 C24 150.4(4) . . . . ?
C1 Al1 N1 C19 150.3(3) . . . . ?
C7 Al1 N1 C19 -83.4(3) 3_677 . . . ?
C13 Al1 N1 C19 30.1(3) . . . . ?
C7 Al1 C1 C6 -0.8(5) 3_677 . . . ?
C13 Al1 C1 C6 -152.4(4) . . . . ?
N1 Al1 C1 C6 113.0(4) . . . . ?
C7 Al1 C1 C2 -179.9(3) 3_677 . . . ?
C13 Al1 C1 C2 28.5(4) . . . . ?
N1 Al1 C1 C2 -66.1(4) . . . . ?
C7 Al1 C1 Cr1 92.0(3) 3_677 . . . ?
C13 Al1 C1 Cr1 -59.6(4) . . . . ?
N1 Al1 C1 Cr1 -154.2(3) . . . . ?
C12 Cr1 C1 C6 50.1(4) . . . . ?
C10 Cr1 C1 C6 -173.2(4) . . . . ?
C8 Cr1 C1 C6 119.2(3) . . . . ?
C5 Cr1 C1 C6 -27.3(3) . . . . ?
C9 Cr1 C1 C6 156.8(3) . . . . ?
C2 Cr1 C1 C6 -128.9(4) . . . . ?
C4 Cr1 C1 C6 -64.0(3) . . . . ?
C3 Cr1 C1 C6 -100.8(3) . . . . ?
C7 Cr1 C1 C6 80.3(3) . . . . ?
C12 Cr1 C1 C2 179.1(3) . . . . ?
C10 Cr1 C1 C2 -44.3(4) . . . . ?
C8 Cr1 C1 C2 -111.8(3) . . . . ?
C5 Cr1 C1 C2 101.7(3) . . . . ?
C9 Cr1 C1 C2 -74.2(3) . . . . ?
C6 Cr1 C1 C2 128.9(4) . . . . ?
C4 Cr1 C1 C2 64.9(3) . . . . ?
C3 Cr1 C1 C2 28.1(3) . . . . ?
C7 Cr1 C1 C2 -150.8(3) . . . . ?
C12 Cr1 C1 Al1 -68.6(4) . . . . ?
C10 Cr1 C1 Al1 68.1(5) . . . . ?
C8 Cr1 C1 Al1 0.5(3) . . . . ?
C5 Cr1 C1 Al1 -146.0(4) . . . . ?
C9 Cr1 C1 Al1 38.1(4) . . . . ?
C2 Cr1 C1 Al1 112.4(4) . . . . ?
C6 Cr1 C1 Al1 -118.7(4) . . . . ?
C4 Cr1 C1 Al1 177.3(3) . . . . ?
C3 Cr1 C1 Al1 140.5(3) . . . . ?
C7 Cr1 C1 Al1 -38.4(3) . . . . ?
C6 C1 C2 C3 -1.1(6) . . . . ?
Al1 C1 C2 C3 178.1(4) . . . . ?
Cr1 C1 C2 C3 -53.3(4) . . . . ?
C6 C1 C2 Cr1 52.2(3) . . . . ?
Al1 C1 C2 Cr1 -128.6(3) . . . . ?
C10 Cr1 C2 C3 -70.8(3) . . . . ?
C8 Cr1 C2 C3 -146.4(3) . . . . ?
C5 Cr1 C2 C3 65.7(3) . . . . ?
C9 Cr1 C2 C3 -108.4(3) . . . . ?
C11 Cr1 C2 C3 -41.0(5) . . . . ?
C6 Cr1 C2 C3 103.3(3) . . . . ?
C4 Cr1 C2 C3 28.4(3) . . . . ?
C7 Cr1 C2 C3 -179.8(3) . . . . ?
C1 Cr1 C2 C3 134.6(4) . . . . ?
C10 Cr1 C2 C1 154.6(3) . . . . ?
C8 Cr1 C2 C1 79.0(3) . . . . ?
C5 Cr1 C2 C1 -68.9(3) . . . . ?
C9 Cr1 C2 C1 117.0(3) . . . . ?
C11 Cr1 C2 C1 -175.6(3) . . . . ?
C6 Cr1 C2 C1 -31.3(2) . . . . ?
C4 Cr1 C2 C1 -106.2(3) . . . . ?
C3 Cr1 C2 C1 -134.6(4) . . . . ?
C7 Cr1 C2 C1 45.6(4) . . . . ?
C1 C2 C3 C4 2.2(7) . . . . ?
Cr1 C2 C3 C4 -52.1(4) . . . . ?
C1 C2 C3 Cr1 54.3(4) . . . . ?
C12 Cr1 C3 C4 -42.1(4) . . . . ?
C10 Cr1 C3 C4 -107.2(3) . . . . ?
C8 Cr1 C3 C4 -172.5(3) . . . . ?
C5 Cr1 C3 C4 29.5(3) . . . . ?
C9 Cr1 C3 C4 -144.7(3) . . . . ?
C2 Cr1 C3 C4 134.0(4) . . . . ?
C11 Cr1 C3 C4 -70.4(3) . . . . ?
C6 Cr1 C3 C4 67.6(3) . . . . ?
C1 Cr1 C3 C4 105.7(3) . . . . ?
C12 Cr1 C3 C2 -176.0(3) . . . . ?
C10 Cr1 C3 C2 118.8(3) . . . . ?
C8 Cr1 C3 C2 53.6(4) . . . . ?
C5 Cr1 C3 C2 -104.5(3) . . . . ?
C9 Cr1 C3 C2 81.4(3) . . . . ?
C11 Cr1 C3 C2 155.6(3) . . . . ?
C6 Cr1 C3 C2 -66.3(3) . . . . ?
C4 Cr1 C3 C2 -134.0(4) . . . . ?
C1 Cr1 C3 C2 -28.3(2) . . . . ?
C2 C3 C4 C5 -1.6(7) . . . . ?
Cr1 C3 C4 C5 -53.5(4) . . . . ?
C2 C3 C4 Cr1 51.9(4) . . . . ?
C12 Cr1 C4 C5 -73.6(3) . . . . ?
C10 Cr1 C4 C5 -147.6(3) . . . . ?
C9 Cr1 C4 C5 -174.7(3) . . . . ?
C2 Cr1 C4 C5 103.4(3) . . . . ?
C11 Cr1 C4 C5 -110.1(3) . . . . ?
C6 Cr1 C4 C5 29.6(3) . . . . ?
C3 Cr1 C4 C5 131.9(4) . . . . ?
C7 Cr1 C4 C5 -45.8(4) . . . . ?
C1 Cr1 C4 C5 66.2(3) . . . . ?
C12 Cr1 C4 C3 154.5(3) . . . . ?
C10 Cr1 C4 C3 80.5(3) . . . . ?
C5 Cr1 C4 C3 -131.9(4) . . . . ?
C9 Cr1 C4 C3 53.3(4) . . . . ?
C2 Cr1 C4 C3 -28.5(3) . . . . ?
C11 Cr1 C4 C3 118.0(3) . . . . ?
C6 Cr1 C4 C3 -102.3(3) . . . . ?
C7 Cr1 C4 C3 -177.7(3) . . . . ?
C1 Cr1 C4 C3 -65.7(3) . . . . ?
C3 C4 C5 C6 0.0(7) . . . . ?
Cr1 C4 C5 C6 -53.6(4) . . . . ?
C3 C4 C5 Cr1 53.6(4) . . . . ?
C12 Cr1 C5 C4 115.3(3) . . . . ?
C10 Cr1 C5 C4 47.6(4) . . . . ?
C8 Cr1 C5 C4 175.9(3) . . . . ?
C2 Cr1 C5 C4 -67.1(3) . . . . ?
C11 Cr1 C5 C4 77.0(3) . . . . ?
C6 Cr1 C5 C4 -132.4(4) . . . . ?
C3 Cr1 C5 C4 -29.6(3) . . . . ?
C7 Cr1 C5 C4 152.5(3) . . . . ?
C1 Cr1 C5 C4 -105.4(3) . . . . ?
C12 Cr1 C5 C6 -112.4(3) . . . . ?
C10 Cr1 C5 C6 -180.0(3) . . . . ?
C8 Cr1 C5 C6 -51.7(5) . . . . ?
C2 Cr1 C5 C6 65.3(3) . . . . ?
C11 Cr1 C5 C6 -150.6(3) . . . . ?
C4 Cr1 C5 C6 132.4(4) . . . . ?
C3 Cr1 C5 C6 102.7(3) . . . . ?
C7 Cr1 C5 C6 -75.2(3) . . . . ?
C1 Cr1 C5 C6 27.0(3) . . . . ?
C4 C5 C6 C1 1.1(7) . . . . ?
Cr1 C5 C6 C1 -52.7(4) . . . . ?
C4 C5 C6 Cr1 53.8(4) . . . . ?
C2 C1 C6 C5 -0.5(7) . . . . ?
Al1 C1 C6 C5 -179.7(4) . . . . ?
Cr1 C1 C6 C5 51.5(4) . . . . ?
C2 C1 C6 Cr1 -52.1(3) . . . . ?
Al1 C1 C6 Cr1 128.8(3) . . . . ?
C12 Cr1 C6 C5 76.3(3) . . . . ?
C8 Cr1 C6 C5 151.1(3) . . . . ?
C9 Cr1 C6 C5 -177.8(3) . . . . ?
C2 Cr1 C6 C5 -104.7(3) . . . . ?
C11 Cr1 C6 C5 44.6(4) . . . . ?
C4 Cr1 C6 C5 -29.1(3) . . . . ?
C3 Cr1 C6 C5 -66.9(3) . . . . ?
C7 Cr1 C6 C5 115.0(3) . . . . ?
C1 Cr1 C6 C5 -136.3(4) . . . . ?
C12 Cr1 C6 C1 -147.5(3) . . . . ?
C8 Cr1 C6 C1 -72.6(3) . . . . ?
C5 Cr1 C6 C1 136.3(4) . . . . ?
C9 Cr1 C6 C1 -41.6(5) . . . . ?
C2 Cr1 C6 C1 31.6(3) . . . . ?
C11 Cr1 C6 C1 -179.1(3) . . . . ?
C4 Cr1 C6 C1 107.1(3) . . . . ?
C3 Cr1 C6 C1 69.4(3) . . . . ?
C7 Cr1 C6 C1 -108.7(3) . . . . ?
C12 Cr1 C7 C8 -128.4(4) . . . . ?
C10 Cr1 C7 C8 -63.5(3) . . . . ?
C5 Cr1 C7 C8 159.2(3) . . . . ?
C9 Cr1 C7 C8 -26.5(3) . . . . ?
C2 Cr1 C7 C8 55.4(4) . . . . ?
C11 Cr1 C7 C8 -100.4(3) . . . . ?
C6 Cr1 C7 C8 121.6(3) . . . . ?
C4 Cr1 C7 C8 -172.3(3) . . . . ?
C1 Cr1 C7 C8 83.4(3) . . . . ?
C10 Cr1 C7 C12 64.9(3) . . . . ?
C8 Cr1 C7 C12 128.4(4) . . . . ?
C5 Cr1 C7 C12 -72.3(3) . . . . ?
C9 Cr1 C7 C12 101.9(3) . . . . ?
C2 Cr1 C7 C12 -176.2(3) . . . . ?
C11 Cr1 C7 C12 28.0(3) . . . . ?
C6 Cr1 C7 C12 -110.0(3) . . . . ?
C4 Cr1 C7 C12 -43.9(4) . . . . ?
C1 Cr1 C7 C12 -148.1(3) . . . . ?
C12 Cr1 C7 Al1 110.1(4) . . . 3_677 ?
C10 Cr1 C7 Al1 175.1(3) . . . 3_677 ?
C8 Cr1 C7 Al1 -121.5(4) . . . 3_677 ?
C5 Cr1 C7 Al1 37.8(4) . . . 3_677 ?
C9 Cr1 C7 Al1 -148.0(4) . . . 3_677 ?
C2 Cr1 C7 Al1 -66.0(4) . . . 3_677 ?
C11 Cr1 C7 Al1 138.1(4) . . . 3_677 ?
C6 Cr1 C7 Al1 0.1(3) . . . 3_677 ?
C4 Cr1 C7 Al1 66.2(4) . . . 3_677 ?
C1 Cr1 C7 Al1 -38.0(3) . . . 3_677 ?
C12 C7 C8 C9 -2.3(7) . . . . ?
Al1 C7 C8 C9 176.9(4) 3_677 . . . ?
Cr1 C7 C8 C9 50.9(4) . . . . ?
C12 C7 C8 Cr1 -53.2(4) . . . . ?
Al1 C7 C8 Cr1 126.0(4) 3_677 . . . ?
C12 Cr1 C8 C9 -105.3(3) . . . . ?
C10 Cr1 C8 C9 -29.6(3) . . . . ?
C5 Cr1 C8 C9 -173.7(3) . . . . ?
C2 Cr1 C8 C9 77.8(3) . . . . ?
C11 Cr1 C8 C9 -67.3(3) . . . . ?
C6 Cr1 C8 C9 153.3(3) . . . . ?
C3 Cr1 C8 C9 45.2(4) . . . . ?
C7 Cr1 C8 C9 -137.3(4) . . . . ?
C1 Cr1 C8 C9 116.4(3) . . . . ?
C12 Cr1 C8 C7 32.0(3) . . . . ?
C10 Cr1 C8 C7 107.7(3) . . . . ?
C5 Cr1 C8 C7 -36.4(5) . . . . ?
C9 Cr1 C8 C7 137.3(4) . . . . ?
C2 Cr1 C8 C7 -144.9(3) . . . . ?
C11 Cr1 C8 C7 70.0(3) . . . . ?
C6 Cr1 C8 C7 -69.4(3) . . . . ?
C3 Cr1 C8 C7 -177.5(3) . . . . ?
C1 Cr1 C8 C7 -106.3(3) . . . . ?
C7 C8 C9 C10 1.9(7) . . . . ?
Cr1 C8 C9 C10 53.4(4) . . . . ?
C7 C8 C9 Cr1 -51.5(4) . . . . ?
C12 Cr1 C9 C10 -66.9(3) . . . . ?
C8 Cr1 C9 C10 -132.0(5) . . . . ?
C2 Cr1 C9 C10 115.3(3) . . . . ?
C11 Cr1 C9 C10 -29.3(3) . . . . ?
C6 Cr1 C9 C10 179.7(3) . . . . ?
C4 Cr1 C9 C10 45.1(4) . . . . ?
C3 Cr1 C9 C10 76.7(3) . . . . ?
C7 Cr1 C9 C10 -105.4(3) . . . . ?
C1 Cr1 C9 C10 152.9(3) . . . . ?
C12 Cr1 C9 C8 65.1(3) . . . . ?
C10 Cr1 C9 C8 132.0(5) . . . . ?
C2 Cr1 C9 C8 -112.7(3) . . . . ?
C11 Cr1 C9 C8 102.7(3) . . . . ?
C6 Cr1 C9 C8 -48.3(5) . . . . ?
C4 Cr1 C9 C8 177.1(3) . . . . ?
C3 Cr1 C9 C8 -151.3(3) . . . . ?
C7 Cr1 C9 C8 26.6(3) . . . . ?
C1 Cr1 C9 C8 -75.1(3) . . . . ?
C8 C9 C10 C11 0.1(7) . . . . ?
Cr1 C9 C10 C11 53.5(4) . . . . ?
C8 C9 C10 Cr1 -53.4(4) . . . . ?
C12 Cr1 C10 C11 -28.7(3) . . . . ?
C8 Cr1 C10 C11 -102.9(3) . . . . ?
C5 Cr1 C10 C11 49.4(4) . . . . ?
C9 Cr1 C10 C11 -132.5(5) . . . . ?
C2 Cr1 C10 C11 151.9(3) . . . . ?
C4 Cr1 C10 C11 77.7(3) . . . . ?
C3 Cr1 C10 C11 115.6(3) . . . . ?
C7 Cr1 C10 C11 -66.2(3) . . . . ?
C1 Cr1 C10 C11 -179.8(3) . . . . ?
C12 Cr1 C10 C9 103.7(3) . . . . ?
C8 Cr1 C10 C9 29.6(3) . . . . ?
C5 Cr1 C10 C9 -178.1(3) . . . . ?
C2 Cr1 C10 C9 -75.6(3) . . . . ?
C11 Cr1 C10 C9 132.5(5) . . . . ?
C4 Cr1 C10 C9 -149.8(3) . . . . ?
C3 Cr1 C10 C9 -111.9(3) . . . . ?
C7 Cr1 C10 C9 66.3(3) . . . . ?
C1 Cr1 C10 C9 -47.3(5) . . . . ?
C9 C10 C11 C12 -1.4(8) . . . . ?
Cr1 C10 C11 C12 52.1(4) . . . . ?
C9 C10 C11 Cr1 -53.5(4) . . . . ?
C12 Cr1 C11 C10 133.7(5) . . . . ?
C8 Cr1 C11 C10 67.1(3) . . . . ?
C5 Cr1 C11 C10 -146.5(3) . . . . ?
C9 Cr1 C11 C10 29.3(3) . . . . ?
C2 Cr1 C11 C10 -47.6(5) . . . . ?
C6 Cr1 C11 C10 -173.7(3) . . . . ?
C4 Cr1 C11 C10 -109.4(3) . . . . ?
C3 Cr1 C11 C10 -73.5(3) . . . . ?
C7 Cr1 C11 C10 105.5(3) . . . . ?
C10 Cr1 C11 C12 -133.7(5) . . . . ?
C8 Cr1 C11 C12 -66.6(3) . . . . ?
C5 Cr1 C11 C12 79.8(4) . . . . ?
C9 Cr1 C11 C12 -104.4(4) . . . . ?
C2 Cr1 C11 C12 178.7(3) . . . . ?
C6 Cr1 C11 C12 52.6(4) . . . . ?
C4 Cr1 C11 C12 116.9(3) . . . . ?
C3 Cr1 C11 C12 152.7(3) . . . . ?
C7 Cr1 C11 C12 -28.3(3) . . . . ?
C10 C11 C12 C7 0.8(8) . . . . ?
Cr1 C11 C12 C7 53.0(4) . . . . ?
C10 C11 C12 Cr1 -52.2(4) . . . . ?
C8 C7 C12 C11 1.0(7) . . . . ?
Al1 C7 C12 C11 -178.3(4) 3_677 . . . ?
Cr1 C7 C12 C11 -52.4(4) . . . . ?
C8 C7 C12 Cr1 53.4(4) . . . . ?
Al1 C7 C12 Cr1 -125.9(3) 3_677 . . . ?
C10 Cr1 C12 C11 28.5(3) . . . . ?
C8 Cr1 C12 C11 103.2(4) . . . . ?
C5 Cr1 C12 C11 -108.0(3) . . . . ?
C9 Cr1 C12 C11 66.0(3) . . . . ?
C6 Cr1 C12 C11 -145.7(3) . . . . ?
C4 Cr1 C12 C11 -71.5(4) . . . . ?
C3 Cr1 C12 C11 -45.2(5) . . . . ?
C7 Cr1 C12 C11 134.8(5) . . . . ?
C1 Cr1 C12 C11 -175.9(3) . . . . ?
C10 Cr1 C12 C7 -106.3(3) . . . . ?
C8 Cr1 C12 C7 -31.6(3) . . . . ?
C5 Cr1 C12 C7 117.2(3) . . . . ?
C9 Cr1 C12 C7 -68.8(3) . . . . ?
C11 Cr1 C12 C7 -134.8(5) . . . . ?
C6 Cr1 C12 C7 79.5(3) . . . . ?
C4 Cr1 C12 C7 153.7(3) . . . . ?
C3 Cr1 C12 C7 180.0(3) . . . . ?
C1 Cr1 C12 C7 49.3(4) . . . . ?
C1 Al1 C13 C14 59.7(5) . . . . ?
C7 Al1 C13 C14 -93.4(5) 3_677 . . . ?
N1 Al1 C13 C14 167.2(5) . . . . ?
C1 Al1 C13 C18 -123.8(3) . . . . ?
C7 Al1 C13 C18 83.1(4) 3_677 . . . ?
N1 Al1 C13 C18 -16.3(3) . . . . ?
C18 C13 C14 C15 -1.1(7) . . . . ?
Al1 C13 C14 C15 175.1(3) . . . . ?
C13 C14 C15 C16 2.2(6) . . . . ?
C13 C14 C15 C20 -177.8(4) . . . . ?
C14 C15 C16 C17 -1.4(7) . . . . ?
C20 C15 C16 C17 178.7(4) . . . . ?
C15 C16 C17 C18 -0.5(8) . . . . ?
C16 C17 C18 C13 1.7(7) . . . . ?
C16 C17 C18 C19 -174.3(5) . . . . ?
C14 C13 C18 C17 -0.9(7) . . . . ?
Al1 C13 C18 C17 -178.0(4) . . . . ?
C14 C13 C18 C19 175.3(4) . . . . ?
Al1 C13 C18 C19 -1.8(5) . . . . ?
C25 N1 C19 C18 80.6(4) . . . . ?
C24 N1 C19 C18 -160.2(4) . . . . ?
Al1 N1 C19 C18 -37.4(4) . . . . ?
C17 C18 C19 N1 -155.7(4) . . . . ?
C13 C18 C19 N1 28.2(6) . . . . ?
C16 C15 C20 C23 108.9(5) . . . . ?
C14 C15 C20 C23 -71.1(5) . . . . ?
C16 C15 C20 C21 -130.8(5) . . . . ?
C14 C15 C20 C21 49.2(6) . . . . ?
C16 C15 C20 C22 -10.7(6) . . . . ?
C14 C15 C20 C22 169.3(4) . . . . ?
C36 C31 C32 C33 0.0 . . . . ?
C31 C32 C33 C34 0.0 . . . . ?
C32 C33 C34 C35 0.0 . . . . ?
C33 C34 C35 C36 0.0 . . . . ?
C34 C35 C36 C31 0.0 . . . . ?
C32 C31 C36 C35 0.0 . . . . ?
